data_1571147
loop_
_publ_author_name
'Li, Jiaming'
'Ni, Hao'
'Zhang, Weiwei'
'Lai, Zhencheng'
'Jin, Huimin'
'Zeng, Linwei'
'Cui, Sunliang'

_publ_section_title
;
 A multicomponent reaction for modular assembly of indole-fused
 heterocycles
;
_journal_issue 14
_journal_name_full 'Chemical Science'
_journal_page_first 5211
_journal_page_last 5217
_journal_paper_doi 10.1039/D4SC00522H
_journal_volume 15
_journal_year 2024
_chemical_formula_moiety 'C14 H17 Cl N2 O'
_chemical_formula_sum 'C14 H17 Cl N2 O'
_chemical_formula_weight 264.74
_space_group_crystal_system triclinic
_space_group_IT_number 2
_space_group_name_Hall '-P 1'
_space_group_name_H-M_alt 'P -1'
_atom_sites_solution_hydrogens geom
_atom_sites_solution_primary dual
_audit_creation_date 2020-09-18
_audit_creation_method
;
Olex2 1.2
(compiled 2018.05.29 svn.r3508 for OlexSys, GUI svn.r5506)
;
_audit_update_record
;
2023-02-21 deposited with the CCDC.	2024-03-04 downloaded from the CCDC.
;
_cell_angle_alpha 100.404(2)
_cell_angle_beta 92.408(2)
_cell_angle_gamma 94.706(2)
_cell_formula_units_Z 2
_cell_length_a 4.9523(2)
_cell_length_b 9.0139(4)
_cell_length_c 14.5673(7)
_cell_measurement_reflns_used 4929
_cell_measurement_temperature 170(2)
_cell_measurement_theta_max 27.12
_cell_measurement_theta_min 2.31
_cell_volume 636.36(5)
_computing_cell_refinement 'SAINT V8.38A (Bruker AXS Inc., 2017)'
_computing_data_collection 'Bruker Instrument Service vV6.2.10'
_computing_data_reduction 'SAINT V8.38A (Bruker AXS Inc., 2017)'
_computing_molecular_graphics 'Olex2 (Dolomanov et al., 2009)'
_computing_publication_material 'Olex2 (Dolomanov et al., 2009)'
_computing_structure_refinement 'ShelXL (Sheldrick, 2015)'
_computing_structure_solution 'ShelXT (Sheldrick, 2015)'
_diffrn_ambient_temperature 170.0
_diffrn_measured_fraction_theta_full 0.997
_diffrn_measured_fraction_theta_max 0.997
_diffrn_measurement_device_type 'zju Bruker D8 Venture Ims3.0'
_diffrn_measurement_method '\f and \w scans'
_diffrn_radiation_type MoK\a
_diffrn_radiation_wavelength 0.71073
_diffrn_reflns_av_R_equivalents 0.0240
_diffrn_reflns_av_unetI/netI 0.0352
_diffrn_reflns_Laue_measured_fraction_full 0.997
_diffrn_reflns_Laue_measured_fraction_max 0.997
_diffrn_reflns_limit_h_max 6
_diffrn_reflns_limit_h_min -6
_diffrn_reflns_limit_k_max 11
_diffrn_reflns_limit_k_min -11
_diffrn_reflns_limit_l_max 18
_diffrn_reflns_limit_l_min -18
_diffrn_reflns_number 8009
_diffrn_reflns_point_group_measured_fraction_full 0.997
_diffrn_reflns_point_group_measured_fraction_max 0.997
_diffrn_reflns_theta_full 25.242
_diffrn_reflns_theta_max 27.124
_diffrn_reflns_theta_min 2.307
_diffrn_standards_number 0
_exptl_absorpt_coefficient_mu 0.290
_exptl_absorpt_correction_T_max 0.7455
_exptl_absorpt_correction_T_min 0.7025
_exptl_absorpt_correction_type multi-scan
_exptl_absorpt_process_details
;
SADABS-2016/2 (Bruker,2016/2) was used for absorption correction.
wR2(int) was 0.1206 before and 0.0609 after correction.
The Ratio of minimum to maximum transmission is 0.9423.
The \l/2 correction factor is Not present.
;
_exptl_crystal_colour colourless
_exptl_crystal_colour_primary colourless
_exptl_crystal_density_diffrn 1.382
_exptl_crystal_description needle
_exptl_crystal_F_000 280
_exptl_crystal_size_max 0.48
_exptl_crystal_size_mid 0.1
_exptl_crystal_size_min 0.06
_refine_diff_density_max 0.234
_refine_diff_density_min -0.301
_refine_diff_density_rms 0.051
_refine_ls_extinction_method none
_refine_ls_goodness_of_fit_ref 1.046
_refine_ls_hydrogen_treatment constr
_refine_ls_matrix_type full
_refine_ls_number_parameters 164
_refine_ls_number_reflns 2817
_refine_ls_number_restraints 0
_refine_ls_restrained_S_all 1.046
_refine_ls_R_factor_all 0.0368
_refine_ls_R_factor_gt 0.0341
_refine_ls_shift/su_max 0.000
_refine_ls_shift/su_mean 0.000
_refine_ls_structure_factor_coef Fsqd
_refine_ls_weighting_details 'w=1/[\s^2^(Fo^2^)+(0.0433P)^2^+0.2061P] where P=(Fo^2^+2Fc^2^)/3'
_refine_ls_weighting_scheme calc
_refine_ls_wR_factor_gt 0.0874
_refine_ls_wR_factor_ref 0.0900
_reflns_Friedel_coverage 0.000
_reflns_number_gt 2592
_reflns_number_total 2817
_reflns_threshold_expression 'I > 2\s(I)'
_cod_data_source_file d4sc00522h2.cif
_cod_data_source_block 200916_ljm_3_61_2_0m
_cod_depositor_comments 'Adding full bibliography for 1571147--1571150.cif.'
_cod_database_code 1571147
_shelx_shelxl_version_number 2018/3
_shelx_space_group_comment
;
The symmetry employed for this shelxl refinement is uniquely defined
by the following loop, which should always be used as a source of
symmetry information in preference to the above space-group names.
They are only intended as comments.
;
_shelx_estimated_absorpt_t_max 0.983
_shelx_estimated_absorpt_t_min 0.874
_olex2_refinement_description
;
1. Fixed Uiso
 At 1.2 times of:
  All C(H) groups, All C(H,H) groups
 At 1.5 times of:
  All C(H,H,H) groups
2.a Secondary CH2 refined with riding coordinates:
 C9(H9a,H9b), C10(H10a,H10b), C11(H11a,H11b), C12(H12a,H12b), C13(H13a,H13b)
2.b Aromatic/amide H refined with riding coordinates:
 C1(H1), C2(H2), C3(H3), C4(H4)
2.c Idealised Me refined as rotating group:
 C14(H14a,H14b,H14c)
;
_olex2_submission_special_instructions 'No special instructions were received'

loop_
_space_group_symop_operation_xyz
'x, y, z'
'-x, -y, -z'

loop_
_atom_site_label
_atom_site_type_symbol
_atom_site_fract_x
_atom_site_fract_y
_atom_site_fract_z
_atom_site_U_iso_or_equiv
_atom_site_adp_type
_atom_site_occupancy
_atom_site_site_symmetry_order
_atom_site_calc_flag
_atom_site_refinement_flags_posn
_atom_site_refinement_flags_adp
_atom_site_refinement_flags_occupancy
_atom_site_disorder_assembly
_atom_site_disorder_group
Cl01 Cl 0.13836(8) 0.69011(4) 0.57856(3) 0.04221(13) Uani 1 1 d . . . . .
O1 O 0.2754(2) 0.52154(10) 0.91819(6) 0.0307(2) Uani 1 1 d . . . . .
N1 N 0.2999(2) 0.27092(11) 0.83414(7) 0.0231(2) Uani 1 1 d . . . . .
N2 N 0.1027(2) 0.54695(11) 0.76277(7) 0.0236(2) Uani 1 1 d . . . . .
C1 C 0.6103(3) 0.10674(14) 0.90451(9) 0.0301(3) Uani 1 1 d . . . . .
H1 H 0.584489 0.146553 0.968175 0.036 Uiso 1 1 calc R . . . .
C2 C 0.7816(3) -0.00670(15) 0.87959(10) 0.0334(3) Uani 1 1 d . . . . .
H2 H 0.873994 -0.045375 0.927374 0.040 Uiso 1 1 calc R . . . .
C3 C 0.8217(3) -0.06569(14) 0.78569(10) 0.0311(3) Uani 1 1 d . . . . .
H3 H 0.943933 -0.141309 0.771065 0.037 Uiso 1 1 calc R . . . .
C4 C 0.6855(3) -0.01504(13) 0.71435(9) 0.0264(3) Uani 1 1 d . . . . .
H4 H 0.711794 -0.055939 0.650878 0.032 Uiso 1 1 calc R . . . .
C5 C 0.5079(2) 0.09772(12) 0.73704(8) 0.0216(2) Uani 1 1 d . . . . .
C6 C 0.4777(2) 0.15974(12) 0.83199(8) 0.0228(2) Uani 1 1 d . . . . .
C7 C 0.2140(2) 0.27666(12) 0.74258(8) 0.0208(2) Uani 1 1 d . . . . .
C8 C 0.3385(2) 0.17363(12) 0.68174(8) 0.0219(2) Uani 1 1 d . . . . .
C9 C 0.2107(3) 0.36523(14) 0.91659(8) 0.0276(3) Uani 1 1 d . . . . .
H9A H 0.011768 0.345226 0.918879 0.033 Uiso 1 1 calc R . . . .
H9B H 0.296828 0.337555 0.972947 0.033 Uiso 1 1 calc R . . . .
C10 C 0.0846(3) 0.58574(15) 0.86199(9) 0.0309(3) Uani 1 1 d . . . . .
H10A H -0.101312 0.553123 0.877266 0.037 Uiso 1 1 calc R . . . .
H10B H 0.110634 0.697414 0.880379 0.037 Uiso 1 1 calc R . . . .
C11 C 0.0159(2) 0.38677(13) 0.72486(8) 0.0224(2) Uani 1 1 d . . . . .
H11A H -0.020615 0.375269 0.656481 0.027 Uiso 1 1 calc R . . . .
H11B H -0.157085 0.359495 0.752019 0.027 Uiso 1 1 calc R . . . .
C12 C 0.3650(3) 0.60067(15) 0.73261(10) 0.0307(3) Uani 1 1 d . . . . .
H12A H 0.506770 0.543391 0.756142 0.037 Uiso 1 1 calc R . . . .
H12B H 0.406665 0.708637 0.761707 0.037 Uiso 1 1 calc R . . . .
C13 C 0.3802(3) 0.58555(16) 0.62856(11) 0.0361(3) Uani 1 1 d . . . . .
H13A H 0.347504 0.477218 0.599205 0.043 Uiso 1 1 calc R . . . .
H13B H 0.565189 0.622081 0.614513 0.043 Uiso 1 1 calc R . . . .
C14 C 0.3048(3) 0.14034(15) 0.57722(9) 0.0322(3) Uani 1 1 d . . . . .
H14A H 0.159814 0.196708 0.556613 0.048 Uiso 1 1 calc GR . . . .
H14B H 0.257351 0.031537 0.555634 0.048 Uiso 1 1 calc GR . . . .
H14C H 0.475053 0.170969 0.550987 0.048 Uiso 1 1 calc GR . . . .

loop_
_atom_site_aniso_label
_atom_site_aniso_U_11
_atom_site_aniso_U_22
_atom_site_aniso_U_33
_atom_site_aniso_U_23
_atom_site_aniso_U_13
_atom_site_aniso_U_12
Cl01 0.0403(2) 0.0501(2) 0.0413(2) 0.02215(16) 0.00052(15) 0.00486(16)
O1 0.0383(5) 0.0252(4) 0.0271(4) 0.0003(3) -0.0058(4) 0.0083(4)
N1 0.0267(5) 0.0232(5) 0.0203(5) 0.0044(4) 0.0016(4) 0.0058(4)
N2 0.0220(5) 0.0216(5) 0.0271(5) 0.0036(4) 0.0002(4) 0.0041(4)
C1 0.0359(7) 0.0280(6) 0.0266(6) 0.0065(5) -0.0047(5) 0.0033(5)
C2 0.0347(7) 0.0282(6) 0.0384(7) 0.0111(5) -0.0106(5) 0.0043(5)
C3 0.0273(6) 0.0226(6) 0.0441(7) 0.0070(5) -0.0015(5) 0.0059(5)
C4 0.0264(6) 0.0206(5) 0.0322(6) 0.0041(5) 0.0032(5) 0.0024(4)
C5 0.0214(5) 0.0182(5) 0.0251(5) 0.0048(4) 0.0014(4) -0.0005(4)
C6 0.0230(6) 0.0198(5) 0.0260(6) 0.0058(4) 0.0008(4) 0.0016(4)
C7 0.0209(5) 0.0202(5) 0.0215(5) 0.0050(4) 0.0002(4) 0.0008(4)
C8 0.0226(5) 0.0197(5) 0.0235(5) 0.0046(4) 0.0010(4) 0.0017(4)
C9 0.0349(7) 0.0276(6) 0.0210(5) 0.0036(5) 0.0052(5) 0.0068(5)
C10 0.0359(7) 0.0277(6) 0.0287(6) 0.0003(5) -0.0019(5) 0.0127(5)
C11 0.0197(5) 0.0227(5) 0.0247(5) 0.0038(4) -0.0001(4) 0.0029(4)
C12 0.0207(6) 0.0291(6) 0.0446(7) 0.0146(5) -0.0029(5) 0.0011(5)
C13 0.0295(7) 0.0351(7) 0.0484(8) 0.0162(6) 0.0122(6) 0.0069(5)
C14 0.0444(8) 0.0295(6) 0.0230(6) 0.0023(5) 0.0010(5) 0.0110(5)

loop_
_atom_type_symbol
_atom_type_description
_atom_type_scat_dispersion_real
_atom_type_scat_dispersion_imag
_atom_type_scat_source
C C 0.0033 0.0016 'International Tables Vol C Tables 4.2.6.8 and 6.1.1.4'
H H 0.0000 0.0000 'International Tables Vol C Tables 4.2.6.8 and 6.1.1.4'
Cl Cl 0.1484 0.1585 'International Tables Vol C Tables 4.2.6.8 and 6.1.1.4'
N N 0.0061 0.0033 'International Tables Vol C Tables 4.2.6.8 and 6.1.1.4'
O O 0.0106 0.0060 'International Tables Vol C Tables 4.2.6.8 and 6.1.1.4'

loop_
_geom_angle_atom_site_label_1
_geom_angle_atom_site_label_2
_geom_angle_atom_site_label_3
_geom_angle
_geom_angle_site_symmetry_1
_geom_angle_site_symmetry_3
_geom_angle_publ_flag
C9 O1 C10 113.16(10) . . ?
C6 N1 C7 108.61(9) . . ?
C6 N1 C9 126.73(10) . . ?
C7 N1 C9 124.65(10) . . ?
C10 N2 C11 113.11(10) . . ?
C10 N2 C12 112.30(10) . . ?
C12 N2 C11 114.37(10) . . ?
C2 C1 H1 121.4 . . ?
C2 C1 C6 117.17(12) . . ?
C6 C1 H1 121.4 . . ?
C1 C2 H2 119.1 . . ?
C1 C2 C3 121.76(12) . . ?
C3 C2 H2 119.1 . . ?
C2 C3 H3 119.6 . . ?
C4 C3 C2 120.75(12) . . ?
C4 C3 H3 119.6 . . ?
C3 C4 H4 120.5 . . ?
C3 C4 C5 118.96(12) . . ?
C5 C4 H4 120.5 . . ?
C4 C5 C6 119.46(11) . . ?
C4 C5 C8 133.15(11) . . ?
C6 C5 C8 107.37(10) . . ?
N1 C6 C1 130.76(11) . . ?
N1 C6 C5 107.40(10) . . ?
C1 C6 C5 121.82(11) . . ?
N1 C7 C11 119.67(10) . . ?
C8 C7 N1 109.60(10) . . ?
C8 C7 C11 130.73(11) . . ?
C5 C8 C14 125.11(10) . . ?
C7 C8 C5 107.00(10) . . ?
C7 C8 C14 127.88(11) . . ?
O1 C9 N1 112.61(10) . . ?
O1 C9 H9A 109.1 . . ?
O1 C9 H9B 109.1 . . ?
N1 C9 H9A 109.1 . . ?
N1 C9 H9B 109.1 . . ?
H9A C9 H9B 107.8 . . ?
O1 C10 H10A 108.3 . . ?
O1 C10 H10B 108.3 . . ?
N2 C10 O1 116.04(10) . . ?
N2 C10 H10A 108.3 . . ?
N2 C10 H10B 108.3 . . ?
H10A C10 H10B 107.4 . . ?
N2 C11 C7 115.42(9) . . ?
N2 C11 H11A 108.4 . . ?
N2 C11 H11B 108.4 . . ?
C7 C11 H11A 108.4 . . ?
C7 C11 H11B 108.4 . . ?
H11A C11 H11B 107.5 . . ?
N2 C12 H12A 108.6 . . ?
N2 C12 H12B 108.6 . . ?
N2 C12 C13 114.62(11) . . ?
H12A C12 H12B 107.6 . . ?
C13 C12 H12A 108.6 . . ?
C13 C12 H12B 108.6 . . ?
Cl01 C13 H13A 109.1 . . ?
Cl01 C13 H13B 109.1 . . ?
C12 C13 Cl01 112.54(10) . . ?
C12 C13 H13A 109.1 . . ?
C12 C13 H13B 109.1 . . ?
H13A C13 H13B 107.8 . . ?
C8 C14 H14A 109.5 . . ?
C8 C14 H14B 109.5 . . ?
C8 C14 H14C 109.5 . . ?
H14A C14 H14B 109.5 . . ?
H14A C14 H14C 109.5 . . ?
H14B C14 H14C 109.5 . . ?

loop_
_geom_bond_atom_site_label_1
_geom_bond_atom_site_label_2
_geom_bond_distance
_geom_bond_site_symmetry_2
_geom_bond_publ_flag
Cl01 C13 1.7926(15) . ?
O1 C9 1.4149(15) . ?
O1 C10 1.4471(15) . ?
N1 C6 1.3844(15) . ?
N1 C7 1.3942(14) . ?
N1 C9 1.4485(15) . ?
N2 C10 1.4327(16) . ?
N2 C11 1.4712(14) . ?
N2 C12 1.4620(16) . ?
C1 H1 0.9500 . ?
C1 C2 1.3896(19) . ?
C1 C6 1.3968(17) . ?
C2 H2 0.9500 . ?
C2 C3 1.404(2) . ?
C3 H3 0.9500 . ?
C3 C4 1.3807(18) . ?
C4 H4 0.9500 . ?
C4 C5 1.4023(16) . ?
C5 C6 1.4141(16) . ?
C5 C8 1.4342(16) . ?
C7 C8 1.3678(16) . ?
C7 C11 1.4982(16) . ?
C8 C14 1.4973(16) . ?
C9 H9A 0.9900 . ?
C9 H9B 0.9900 . ?
C10 H10A 0.9900 . ?
C10 H10B 0.9900 . ?
C11 H11A 0.9900 . ?
C11 H11B 0.9900 . ?
C12 H12A 0.9900 . ?
C12 H12B 0.9900 . ?
C12 C13 1.503(2) . ?
C13 H13A 0.9900 . ?
C13 H13B 0.9900 . ?
C14 H14A 0.9800 . ?
C14 H14B 0.9800 . ?
C14 H14C 0.9800 . ?
